data_7711238
loop_
_publ_author_name
'Wang, Xinyue'
'Zhang, Bingbing'
'Yang, Daqing'
'Wang, Ying'

_publ_section_title
;
 CsB3O4(OH)2: A new deep-ultraviolet birefringent crystal with [B3O4(OH)2]
 anionic group
;
_journal_name_full 'Dalton Transactions'
_journal_paper_doi 10.1039/D2DT02573F
_journal_year 2022
_chemical_formula_sum 'B3 Cs H2 O6'
_chemical_formula_weight 263.36
_space_group_crystal_system monoclinic
_space_group_IT_number 14
_space_group_name_Hall '-P 2ybc'
_space_group_name_H-M_alt 'P 1 21/c 1'
_atom_sites_solution_hydrogens difmap
_atom_sites_solution_primary direct
_audit_creation_method
;
FinalCif V102 by Daniel Kratzert, Freiburg 2022,
https://dkratzert.de/finalcif.html
;
_audit_update_record
;
2022-07-25 deposited with the CCDC.	2022-09-13 downloaded from the CCDC.
;
_cell_angle_alpha 90
_cell_angle_beta 98.716(6)
_cell_angle_gamma 90
_cell_formula_units_Z 4
_cell_length_a 7.5289(10)
_cell_length_b 6.4534(7)
_cell_length_c 12.4902(19)
_cell_measurement_reflns_used 4163
_cell_measurement_temperature 273(2)
_cell_measurement_theta_max 30.083
_cell_measurement_theta_min 2.737
_cell_volume 599.85(14)
_computing_cell_refinement 'SAINT V8.40B'
_computing_data_collection 'Bruker BIS V6.2.14/2020-04-30'
_computing_data_reduction 'SAINT V8.40B'
_computing_structure_refinement 'SHELXL-2018/3 (Sheldrick, 2018)'
_computing_structure_solution 'SHELXT 2018/2 (Sheldrick, 2018)'
_diffrn_ambient_environment N~2~
_diffrn_ambient_temperature 273(2)
_diffrn_detector CPAD
_diffrn_detector_area_resol_mean 7.41
_diffrn_detector_type 'Bruker PHOTON III'
_diffrn_measured_fraction_theta_full 0.999
_diffrn_measured_fraction_theta_max 0.894
_diffrn_measurement_device 'three-circle diffractometer'
_diffrn_measurement_device_type 'Bruker D8 VENTURE dual wavelength Mo/Cu'
_diffrn_measurement_method '\w and \f scans'
_diffrn_measurement_specimen_support 'MiTeGen micromount'
_diffrn_radiation_monochromator 'mirror optics'
_diffrn_radiation_probe x-ray
_diffrn_radiation_type MoK\a
_diffrn_radiation_wavelength 0.71073
_diffrn_reflns_av_R_equivalents 0.0512
_diffrn_reflns_av_unetI/netI 0.0380
_diffrn_reflns_Laue_measured_fraction_full 0.999
_diffrn_reflns_Laue_measured_fraction_max 0.894
_diffrn_reflns_limit_h_max 11
_diffrn_reflns_limit_h_min -10
_diffrn_reflns_limit_k_max 9
_diffrn_reflns_limit_k_min -10
_diffrn_reflns_limit_l_max 19
_diffrn_reflns_limit_l_min -19
_diffrn_reflns_number 14646
_diffrn_reflns_point_group_measured_fraction_full 0.999
_diffrn_reflns_point_group_measured_fraction_max 0.894
_diffrn_reflns_theta_full 25.242
_diffrn_reflns_theta_max 33.839
_diffrn_reflns_theta_min 2.737
_diffrn_source 'microfocus sealed X-ray tube'
_diffrn_source_current 1.4
_diffrn_source_type 'Incoatec I\ms'
_diffrn_source_voltage 50.0
_exptl_absorpt_coefficient_mu 6.132
_exptl_absorpt_correction_T_max 0.7456
_exptl_absorpt_correction_T_min 0.6797
_exptl_absorpt_correction_type multi-scan
_exptl_crystal_colour colourless
_exptl_crystal_density_diffrn 2.916
_exptl_crystal_description block
_exptl_crystal_F_000 480
_refine_diff_density_max 1.322
_refine_diff_density_min -0.771
_refine_diff_density_rms 0.178
_refine_ls_extinction_coef 0.0044(6)
_refine_ls_extinction_expression Fc^*^=kFc[1+0.001xFc^2^\l^3^/sin(2\q)]^-1/4^
_refine_ls_extinction_method 'SHELXL-2018/3 (Sheldrick 2018)'
_refine_ls_goodness_of_fit_ref 1.069
_refine_ls_hydrogen_treatment refxyz
_refine_ls_matrix_type full
_refine_ls_number_parameters 98
_refine_ls_number_reflns 2162
_refine_ls_number_restraints 2
_refine_ls_restrained_S_all 1.076
_refine_ls_R_factor_all 0.0658
_refine_ls_R_factor_gt 0.0380
_refine_ls_shift/su_max 0.001
_refine_ls_shift/su_mean 0.000
_refine_ls_structure_factor_coef Fsqd
_refine_ls_weighting_details 'w=1/[\s^2^(Fo^2^)+(0.0347P)^2^+1.1312P] where P=(Fo^2^+2Fc^2^)/3'
_refine_ls_weighting_scheme calc
_refine_ls_wR_factor_gt 0.0778
_refine_ls_wR_factor_ref 0.0867
_reflns_Friedel_coverage 0.000
_reflns_number_gt 1678
_reflns_number_total 2162
_reflns_threshold_expression 'I > 2\s(I)'
_cod_data_source_file d2dt02573f2.cif
_cod_data_source_block 1
_cod_original_sg_symbol_H-M 'P 21/c'
_cod_original_formula_sum 'B3 H2 Cs O6'
_cod_database_code 7711238
_shelx_shelxl_version_number 2018/3
_shelx_space_group_comment
;
The symmetry employed for this shelxl refinement is uniquely defined
by the following loop, which should always be used as a source of
symmetry information in preference to the above space-group names.
They are only intended as comments.
;
_olex2_diffrn_ambient_temperature_device 'Oxford Cryostream 800'

loop_
_space_group_symop_operation_xyz
'x, y, z'
'-x, y+1/2, -z+1/2'
'-x, -y, -z'
'x, -y-1/2, z-1/2'

loop_
_atom_site_label
_atom_site_type_symbol
_atom_site_fract_x
_atom_site_fract_y
_atom_site_fract_z
_atom_site_U_iso_or_equiv
_atom_site_adp_type
_atom_site_occupancy
_atom_site_site_symmetry_order
_atom_site_calc_flag
_atom_site_refinement_flags_posn
_atom_site_refinement_flags_adp
_atom_site_refinement_flags_occupancy
_atom_site_disorder_assembly
_atom_site_disorder_group
Cs1 Cs 0.00790(3) 1.26698(4) 0.13280(2) 0.03342(12) Uani 1 1 d . . . . .
B1 B 0.3411(5) 0.8036(6) 0.1524(3) 0.0231(7) Uani 1 1 d . . . . .
B2 B 0.3883(6) 0.5120(6) 0.2896(3) 0.0250(8) Uani 1 1 d . . . . .
B3 B 0.3731(6) 0.2320(6) 0.4137(3) 0.0253(8) Uani 1 1 d . . . . .
O1 O 0.1766(3) 0.8714(4) 0.0901(2) 0.0225(5) Uani 1 1 d D . . . .
H1 H 0.217(5) 0.979(4) 0.095(4) 0.027 Uiso 1 1 d D U . . .
O2 O 0.2890(3) 0.6565(4) 0.2292(2) 0.0294(6) Uani 1 1 d . . . . .
O3 O 0.5672(3) 0.4843(4) 0.2945(2) 0.0296(6) Uani 1 1 d . . . . .
O4 O 0.2880(3) 0.3842(4) 0.3482(2) 0.0301(6) Uani 1 1 d . . . . .
O5 O 0.5534(3) 0.2049(4) 0.4232(2) 0.0269(5) Uani 1 1 d . . . . .
O6 O 0.2695(4) 0.1099(5) 0.4686(3) 0.0365(7) Uani 1 1 d D . . . .
H2 H 0.334(6) 0.016(6) 0.505(4) 0.044 Uiso 1 1 d D U . . .

loop_
_atom_site_aniso_label
_atom_site_aniso_U_11
_atom_site_aniso_U_22
_atom_site_aniso_U_33
_atom_site_aniso_U_23
_atom_site_aniso_U_13
_atom_site_aniso_U_12
Cs1 0.03033(17) 0.03437(16) 0.03637(17) 0.00047(10) 0.00769(10) -0.00072(9)
B1 0.0191(17) 0.0244(17) 0.0254(19) 0.0003(14) 0.0026(14) 0.0032(14)
B2 0.0249(19) 0.0242(17) 0.027(2) -0.0008(14) 0.0071(16) -0.0004(14)
B3 0.0242(19) 0.0254(17) 0.0271(19) 0.0028(14) 0.0064(15) -0.0024(14)
O1 0.0147(11) 0.0242(11) 0.0264(12) 0.0007(9) -0.0042(9) 0.0061(9)
O2 0.0232(13) 0.0303(13) 0.0361(15) 0.0066(11) 0.0094(11) 0.0034(10)
O3 0.0228(13) 0.0265(12) 0.0404(16) 0.0082(11) 0.0079(12) -0.0001(10)
O4 0.0205(12) 0.0328(13) 0.0387(15) 0.0078(11) 0.0096(11) 0.0000(10)
O5 0.0215(12) 0.0298(12) 0.0298(13) 0.0062(10) 0.0053(10) -0.0004(10)
O6 0.0264(14) 0.0382(15) 0.0478(18) 0.0156(13) 0.0148(13) 0.0009(11)

loop_
_atom_type_symbol
_atom_type_description
_atom_type_scat_dispersion_real
_atom_type_scat_dispersion_imag
_atom_type_scat_source
B B 0.0013 0.0007 'International Tables Vol C Tables 4.2.6.8 and 6.1.1.4'
Cs Cs -0.3680 2.1192 'International Tables Vol C Tables 4.2.6.8 and 6.1.1.4'
O O 0.0106 0.0060 'International Tables Vol C Tables 4.2.6.8 and 6.1.1.4'
H H 0.0000 0.0000 'International Tables Vol C Tables 4.2.6.8 and 6.1.1.4'

loop_
_geom_angle_atom_site_label_1
_geom_angle_atom_site_label_2
_geom_angle_atom_site_label_3
_geom_angle
_geom_angle_site_symmetry_1
_geom_angle_site_symmetry_3
_geom_angle_publ_flag
O1 Cs1 O1 74.31(7) . 3_575 ?
O1 Cs1 O2 105.59(7) . 2 ?
O1 Cs1 O2 99.96(7) 3_575 2 ?
O1 Cs1 O6 76.76(7) . 4_575 ?
O1 Cs1 O6 73.91(7) 3_575 4_575 ?
O2 Cs1 O6 172.76(8) 2 4_575 ?
O1 Cs1 O6 144.19(7) . 2_565 ?
O1 Cs1 O6 70.04(7) 3_575 2_565 ?
O2 Cs1 O6 84.04(7) 2 2_565 ?
O6 Cs1 O6 90.16(7) 4_575 2_565 ?
O1 Cs1 O4 96.23(7) . 1_565 ?
O1 Cs1 O4 166.74(7) 3_575 1_565 ?
O2 Cs1 O4 91.45(7) 2 1_565 ?
O6 Cs1 O4 95.11(7) 4_575 1_565 ?
O6 Cs1 O4 118.30(7) 2_565 1_565 ?
O1 Cs1 O4 71.53(6) . 2 ?
O1 Cs1 O4 68.53(7) 3_575 2 ?
O2 Cs1 O4 41.50(6) 2 2 ?
O6 Cs1 O4 135.86(7) 4_575 2 ?
O6 Cs1 O4 97.91(7) 2_565 2 ?
O4 Cs1 O4 117.87(6) 1_565 2 ?
O1 Cs1 O2 116.46(6) . 1_565 ?
O1 Cs1 O2 135.66(7) 3_575 1_565 ?
O2 Cs1 O2 115.88(5) 2 1_565 ?
O6 Cs1 O2 68.05(7) 4_575 1_565 ?
O6 Cs1 O2 87.83(7) 2_565 1_565 ?
O4 Cs1 O2 40.54(6) 1_565 1_565 ?
O4 Cs1 O2 154.96(7) 2 1_565 ?
O1 Cs1 B2 98.68(8) . 1_565 ?
O1 Cs1 B2 147.53(8) 3_575 1_565 ?
O2 Cs1 B2 112.39(8) 2 1_565 ?
O6 Cs1 B2 73.62(9) 4_575 1_565 ?
O6 Cs1 B2 109.49(8) 2_565 1_565 ?
O4 Cs1 B2 22.94(8) 1_565 1_565 ?
O4 Cs1 B2 140.33(8) 2 1_565 ?
O2 Cs1 B2 22.13(8) 1_565 1_565 ?
O1 Cs1 B2 92.84(8) . 2 ?
O1 Cs1 B2 80.42(8) 3_575 2 ?
O2 Cs1 B2 21.03(8) 2 2 ?
O6 Cs1 B2 154.05(9) 4_575 2 ?
O6 Cs1 B2 84.59(8) 2_565 2 ?
O4 Cs1 B2 109.77(8) 1_565 2 ?
O4 Cs1 B2 22.43(7) 2 2 ?
O2 Cs1 B2 136.81(8) 1_565 2 ?
B2 Cs1 B2 132.00(5) 1_565 2 ?
O1 Cs1 O3 39.54(6) . 2_655 ?
O1 Cs1 O3 109.82(6) 3_575 2_655 ?
O2 Cs1 O3 114.94(7) 2 2_655 ?
O6 Cs1 O3 71.32(7) 4_575 2_655 ?
O6 Cs1 O3 160.18(7) 2_565 2_655 ?
O4 Cs1 O3 58.61(6) 1_565 2_655 ?
O4 Cs1 O3 100.33(6) 2 2_655 ?
O2 Cs1 O3 78.88(6) 1_565 2_655 ?
B2 Cs1 O3 59.36(7) 1_565 2_655 ?
B2 Cs1 O3 115.14(8) 2 2_655 ?
O1 Cs1 B1 18.13(8) . . ?
O1 Cs1 B1 91.86(8) 3_575 . ?
O2 Cs1 B1 107.49(8) 2 . ?
O6 Cs1 B1 76.94(8) 4_575 . ?
O6 Cs1 B1 160.29(8) 2_565 . ?
O4 Cs1 B1 78.18(8) 1_565 . ?
O4 Cs1 B1 81.86(7) 2 . ?
O2 Cs1 B1 100.72(7) 1_565 . ?
B2 Cs1 B1 81.39(9) 1_565 . ?
B2 Cs1 B1 100.46(9) 2 . ?
O3 Cs1 B1 22.06(7) 2_655 . ?
O1 B1 O2 105.2(3) . . ?
O1 B1 O3 108.3(3) . 2_655 ?
O2 B1 O3 112.3(3) . 2_655 ?
O1 B1 O5 107.0(3) . 2_655 ?
O2 B1 O5 111.7(3) . 2_655 ?
O3 B1 O5 111.9(3) 2_655 2_655 ?
O1 B1 Cs1 39.79(15) . . ?
O2 B1 Cs1 108.0(2) . . ?
O3 B1 Cs1 70.79(17) 2_655 . ?
O5 B1 Cs1 134.5(2) 2_655 . ?
O3 B2 O2 125.5(3) . . ?
O3 B2 O4 120.8(3) . . ?
O2 B2 O4 113.7(3) . . ?
O3 B2 Cs1 132.4(2) . 1_545 ?
O2 B2 Cs1 70.8(2) . 1_545 ?
O4 B2 Cs1 64.9(2) . 1_545 ?
O3 B2 Cs1 153.4(3) . 2_545 ?
O2 B2 Cs1 55.52(18) . 2_545 ?
O4 B2 Cs1 66.44(19) . 2_545 ?
Cs1 B2 Cs1 74.18(8) 1_545 2_545 ?
O5 B3 O6 121.5(3) . . ?
O5 B3 O4 121.0(3) . . ?
O6 B3 O4 117.5(3) . . ?
B1 O1 Cs1 122.1(2) . . ?
B1 O1 Cs1 130.2(2) . 3_575 ?
Cs1 O1 Cs1 105.69(7) . 3_575 ?
B2 O2 B1 129.8(3) . . ?
B2 O2 Cs1 103.4(2) . 2_545 ?
B1 O2 Cs1 120.5(2) . 2_545 ?
B2 O2 Cs1 87.1(2) . 1_545 ?
B1 O2 Cs1 118.0(2) . 1_545 ?
Cs1 O2 Cs1 84.50(6) 2_545 1_545 ?
B2 O3 B1 121.7(3) . 2_645 ?
B2 O3 Cs1 140.3(2) . 2_645 ?
B1 O3 Cs1 87.15(19) 2_645 2_645 ?
B3 O4 B2 119.6(3) . . ?
B3 O4 Cs1 120.8(2) . 1_545 ?
B2 O4 Cs1 92.2(2) . 1_545 ?
B3 O4 Cs1 137.6(2) . 2_545 ?
B2 O4 Cs1 91.1(2) . 2_545 ?
Cs1 O4 Cs1 82.84(6) 1_545 2_545 ?
B3 O5 B1 121.4(3) . 2_645 ?
B3 O6 Cs1 130.0(2) . 4_576 ?
B3 O6 Cs1 126.4(3) . 2_535 ?
Cs1 O6 Cs1 89.84(7) 4_576 2_535 ?

loop_
_geom_bond_atom_site_label_1
_geom_bond_atom_site_label_2
_geom_bond_distance
_geom_bond_site_symmetry_2
_geom_bond_publ_flag
Cs1 O1 2.936(2) . ?
Cs1 O1 3.051(2) 3_575 ?
Cs1 O2 3.105(3) 2 ?
Cs1 O6 3.153(3) 4_575 ?
Cs1 O6 3.172(3) 2_565 ?
Cs1 O4 3.247(3) 1_565 ?
Cs1 O4 3.359(3) 2 ?
Cs1 O2 3.388(3) 1_565 ?
Cs1 B2 3.583(4) 1_565 ?
Cs1 B2 3.664(4) 2 ?
Cs1 O3 3.675(3) 2_655 ?
Cs1 B1 3.887(4) . ?
B1 O1 1.427(4) . ?
B1 O2 1.446(5) . ?
B1 O3 1.462(5) 2_655 ?
B1 O5 1.468(5) 2_655 ?
B2 O3 1.351(5) . ?
B2 O2 1.352(5) . ?
B2 O4 1.398(5) . ?
B3 O5 1.356(5) . ?
B3 O6 1.364(5) . ?
B3 O4 1.373(5) . ?

loop_
_geom_hbond_atom_site_label_D
_geom_hbond_atom_site_label_H
_geom_hbond_atom_site_label_A
_geom_hbond_distance_DH
_geom_hbond_distance_HA
_geom_hbond_distance_DA
_geom_hbond_angle_DHA
_geom_hbond_site_symmetry_A
_geom_hbond_publ_flag
O6 H2 O5 0.866(19) 1.82(2) 2.681(4) 173(5) 3_656 yes

loop_
_geom_torsion_atom_site_label_1
_geom_torsion_atom_site_label_2
_geom_torsion_atom_site_label_3
_geom_torsion_atom_site_label_4
_geom_torsion
_geom_torsion_site_symmetry_1
_geom_torsion_site_symmetry_2
_geom_torsion_site_symmetry_3
_geom_torsion_site_symmetry_4
_geom_torsion_publ_flag
O2 B1 O1 Cs1 100.1(3) . . . . ?
O3 B1 O1 Cs1 -20.2(4) 2_655 . . . ?
O5 B1 O1 Cs1 -141.0(2) 2_655 . . . ?
O2 B1 O1 Cs1 -98.8(3) . . . 3_575 ?
O3 B1 O1 Cs1 141.0(2) 2_655 . . 3_575 ?
O5 B1 O1 Cs1 20.1(4) 2_655 . . 3_575 ?
Cs1 B1 O1 Cs1 161.2(4) . . . 3_575 ?
O3 B2 O2 B1 4.3(6) . . . . ?
O4 B2 O2 B1 -174.6(3) . . . . ?
Cs1 B2 O2 B1 -124.7(4) 1_545 . . . ?
Cs1 B2 O2 B1 151.6(4) 2_545 . . . ?
O3 B2 O2 Cs1 -147.4(3) . . . 2_545 ?
O4 B2 O2 Cs1 33.8(3) . . . 2_545 ?
Cs1 B2 O2 Cs1 83.64(9) 1_545 . . 2_545 ?
O3 B2 O2 Cs1 129.0(4) . . . 1_545 ?
O4 B2 O2 Cs1 -49.9(3) . . . 1_545 ?
Cs1 B2 O2 Cs1 -83.64(9) 2_545 . . 1_545 ?
O1 B1 O2 B2 162.9(3) . . . . ?
O3 B1 O2 B2 -79.5(5) 2_655 . . . ?
O5 B1 O2 B2 47.2(5) 2_655 . . . ?
Cs1 B1 O2 B2 -155.6(3) . . . . ?
O1 B1 O2 Cs1 -49.5(3) . . . 2_545 ?
O3 B1 O2 Cs1 68.1(3) 2_655 . . 2_545 ?
O5 B1 O2 Cs1 -165.3(2) 2_655 . . 2_545 ?
Cs1 B1 O2 Cs1 -8.0(3) . . . 2_545 ?
O1 B1 O2 Cs1 51.3(3) . . . 1_545 ?
O3 B1 O2 Cs1 168.88(19) 2_655 . . 1_545 ?
O5 B1 O2 Cs1 -64.5(3) 2_655 . . 1_545 ?
Cs1 B1 O2 Cs1 92.79(18) . . . 1_545 ?
O2 B2 O3 B1 -169.8(4) . . . 2_645 ?
O4 B2 O3 B1 9.0(5) . . . 2_645 ?
Cs1 B2 O3 B1 -73.8(4) 1_545 . . 2_645 ?
Cs1 B2 O3 B1 107.7(5) 2_545 . . 2_645 ?
O2 B2 O3 Cs1 59.5(6) . . . 2_645 ?
O4 B2 O3 Cs1 -121.7(3) . . . 2_645 ?
Cs1 B2 O3 Cs1 155.42(16) 1_545 . . 2_645 ?
Cs1 B2 O3 Cs1 -23.0(8) 2_545 . . 2_645 ?
O5 B3 O4 B2 0.6(5) . . . . ?
O6 B3 O4 B2 -179.5(3) . . . . ?
O5 B3 O4 Cs1 113.6(3) . . . 1_545 ?
O6 B3 O4 Cs1 -66.5(4) . . . 1_545 ?
O5 B3 O4 Cs1 -130.4(3) . . . 2_545 ?
O6 B3 O4 Cs1 49.5(5) . . . 2_545 ?
O3 B2 O4 B3 1.7(5) . . . . ?
O2 B2 O4 B3 -179.4(3) . . . . ?
Cs1 B2 O4 B3 127.7(3) 1_545 . . . ?
Cs1 B2 O4 B3 -149.4(3) 2_545 . . . ?
O3 B2 O4 Cs1 -126.0(3) . . . 1_545 ?
O2 B2 O4 Cs1 52.9(3) . . . 1_545 ?
Cs1 B2 O4 Cs1 82.87(7) 2_545 . . 1_545 ?
O3 B2 O4 Cs1 151.1(3) . . . 2_545 ?
O2 B2 O4 Cs1 -30.0(3) . . . 2_545 ?
Cs1 B2 O4 Cs1 -82.87(7) 1_545 . . 2_545 ?
O6 B3 O5 B1 166.6(4) . . . 2_645 ?
O4 B3 O5 B1 -13.5(5) . . . 2_645 ?
O5 B3 O6 Cs1 123.0(3) . . . 4_576 ?
O4 B3 O6 Cs1 -57.0(5) . . . 4_576 ?
O5 B3 O6 Cs1 -109.1(4) . . . 2_535 ?
O4 B3 O6 Cs1 71.0(4) . . . 2_535 ?
